data_2015638
loop_
_publ_author_name
'Hao, Xiao-Min'
'Gu, Chang-Sheng'
'Liu, Ji-Wei'
'Song, Wen-Dong'

_publ_section_title
;
 Poly[[\m-aqua-bis(\m-2,4-dichlorophenoxyacetato)barium(II)]
 monohydrate]
;
_journal_coeditor_code FG3031
_journal_issue 11
_journal_name_full 'Acta Crystallographica Section C'
_journal_page_first m516
_journal_page_last m518
_journal_paper_doi 10.1107/S0108270106037565
_journal_volume 62
_journal_year 2006
_chemical_formula_iupac '[Ba (C8 H5 Cl2 O3)2 (H2 O)], H2 O'
_chemical_formula_moiety 'C16 H12 Ba Cl4 O7, H2 O'
_chemical_formula_sum 'C16 H14 Ba Cl4 O8'
_chemical_formula_weight 613.41
_chemical_name_systematic
;
Poly[[\m-aqua-bis(\m-2,4-dichlorophenoxyacetato)barium(II)] monohydrate]
;
_space_group_IT_number 14
_symmetry_cell_setting monoclinic
_symmetry_space_group_name_Hall '-P 2ybc'
_symmetry_space_group_name_H-M 'P 1 21/c 1'
_atom_sites_solution_hydrogens geom
_atom_sites_solution_primary direct
_atom_sites_solution_secondary difmap
_cell_angle_alpha 90.00
_cell_angle_beta 90.99(3)
_cell_angle_gamma 90.00
_cell_formula_units_Z 4
_cell_length_a 18.671(4)
_cell_length_b 7.7027(15)
_cell_length_c 14.002(3)
_cell_measurement_reflns_used 14172
_cell_measurement_temperature 295(2)
_cell_measurement_theta_max 25.00
_cell_measurement_theta_min 3.02
_cell_volume 2013.4(7)
_computing_cell_refinement RAPID-AUTO
_computing_data_collection 'RAPID-AUTO (Rigaku Corporation, 1998)'
_computing_data_reduction 'CrystalStructure (Rigaku/MSC, 2002)'
_computing_molecular_graphics 'ORTEPII (Johnson, 1976)'
_computing_publication_material SHELXL97
_computing_structure_refinement 'SHELXL97 (Sheldrick, 1997)'
_computing_structure_solution 'SHELXS97 (Sheldrick, 1997)'
_diffrn_ambient_temperature 295(2)
_diffrn_detector_area_resol_mean 10
_diffrn_measured_fraction_theta_full 0.999
_diffrn_measured_fraction_theta_max 0.999
_diffrn_measurement_device_type 'Rigaku R-AXIS RAPID'
_diffrn_measurement_method \w
_diffrn_radiation_monochromator graphite
_diffrn_radiation_source 'fine-focus sealed tube'
_diffrn_radiation_type MoK\a
_diffrn_radiation_wavelength 0.71073
_diffrn_reflns_av_R_equivalents 0.0866
_diffrn_reflns_av_sigmaI/netI 0.0747
_diffrn_reflns_limit_h_max 22
_diffrn_reflns_limit_h_min -22
_diffrn_reflns_limit_k_max 8
_diffrn_reflns_limit_k_min -9
_diffrn_reflns_limit_l_max 16
_diffrn_reflns_limit_l_min -16
_diffrn_reflns_number 14924
_diffrn_reflns_theta_full 25.01
_diffrn_reflns_theta_max 25.01
_diffrn_reflns_theta_min 3.02
_diffrn_standards_decay_% 0
_diffrn_standards_interval_count 0
_diffrn_standards_interval_time 0
_diffrn_standards_number 0
_exptl_absorpt_coefficient_mu 2.546
_exptl_absorpt_correction_T_max 0.6372
_exptl_absorpt_correction_T_min 0.4709
_exptl_absorpt_correction_type multi-scan
_exptl_absorpt_process_details '(ABSCOR; Higashi, 1995)'
_exptl_crystal_colour Colorless
_exptl_crystal_density_diffrn 2.024
_exptl_crystal_density_method 'not measured'
_exptl_crystal_description Prism
_exptl_crystal_F_000 1192
_exptl_crystal_size_max 0.36
_exptl_crystal_size_mid 0.25
_exptl_crystal_size_min 0.18
_refine_diff_density_max 2.324
_refine_diff_density_min -1.501
_refine_ls_extinction_method none
_refine_ls_goodness_of_fit_ref 1.078
_refine_ls_hydrogen_treatment mixed
_refine_ls_matrix_type full
_refine_ls_number_parameters 274
_refine_ls_number_reflns 3541
_refine_ls_number_restraints 6
_refine_ls_restrained_S_all 1.077
_refine_ls_R_factor_all 0.0536
_refine_ls_R_factor_gt 0.0490
_refine_ls_shift/su_max 0.001
_refine_ls_shift/su_mean 0.000
_refine_ls_structure_factor_coef Fsqd
_refine_ls_weighting_details 'calc w=1/[\s^2^(Fo^2^)+(0.0081P)^2^+16.8794P] where P=(Fo^2^+2Fc^2^)/3'
_refine_ls_weighting_scheme calc
_refine_ls_wR_factor_gt 0.1195
_refine_ls_wR_factor_ref 0.1231
_reflns_number_gt 3185
_reflns_number_total 3541
_reflns_threshold_expression I>2\s(I)
_cod_data_source_file fg3031.cif
_cod_data_source_block I
_cod_original_sg_symbol_H-M 'P 21/c'
_cod_database_code 2015638
_cod_database_fobs_code 2015638

loop_
_symmetry_equiv_pos_as_xyz
'x, y, z'
'-x, y+1/2, -z+1/2'
'-x, -y, -z'
'x, -y-1/2, z-1/2'

loop_
_atom_site_type_symbol
_atom_site_label
_atom_site_fract_x
_atom_site_fract_y
_atom_site_fract_z
_atom_site_U_iso_or_equiv
_atom_site_adp_type
_atom_site_calc_flag
_atom_site_refinement_flags
_atom_site_occupancy
Ba Ba1 0.02667(2) 0.73040(5) 0.68705(3) 0.02252(16) Uani d . 1
Cl Cl1 0.21027(10) 0.7739(2) 0.75017(13) 0.0371(4) Uani d . 1
Cl Cl2 0.43640(11) 0.6487(3) 0.52774(18) 0.0577(6) Uani d . 1
Cl Cl3 0.33276(12) 0.2678(3) 0.47834(14) 0.0473(5) Uani d . 1
Cl Cl4 0.53371(12) -0.0288(4) 0.70151(19) 0.0648(7) Uani d . 1
O O1W 0.1776(3) 0.4641(8) 0.4433(4) 0.0464(14) Uani d D 1
O O2W -0.0546(3) 0.4275(7) 0.6431(3) 0.0335(11) Uani d D 1
O O1 0.0355(2) 1.0906(6) 0.6440(3) 0.0279(10) Uani d . 1
O O2 0.0144(3) 1.2253(6) 0.5039(3) 0.0290(10) Uani d . 1
O O3 0.1450(3) 0.9176(6) 0.5804(3) 0.0311(11) Uani d . 1
O O4 0.1287(3) 0.4743(6) 0.6235(3) 0.0350(11) Uani d . 1
O O5 0.0918(2) 0.4185(6) 0.7698(3) 0.0303(11) Uani d . 1
O O6 0.2456(3) 0.2688(7) 0.6474(4) 0.0351(12) Uani d . 1
C C1 0.0498(3) 1.1258(8) 0.5590(4) 0.0235(13) Uani d . 1
C C2 0.1148(4) 1.0435(8) 0.5149(4) 0.0264(14) Uani d . 1
C C3 0.2122(4) 0.8572(8) 0.5628(5) 0.0268(14) Uani d . 1
C C4 0.2497(4) 0.7800(8) 0.6393(5) 0.0274(14) Uani d . 1
C C5 0.3168(4) 0.7121(9) 0.6278(6) 0.0382(18) Uani d . 1
C C6 0.3497(4) 0.7239(10) 0.5415(6) 0.0388(18) Uani d . 1
C C7 0.3146(4) 0.8028(10) 0.4647(6) 0.0409(18) Uani d . 1
C C8 0.2462(4) 0.8679(9) 0.4761(5) 0.0329(16) Uani d . 1
C C9 0.1351(3) 0.4004(8) 0.7015(5) 0.0255(14) Uani d . 1
C C10 0.1985(4) 0.2840(9) 0.7263(5) 0.0326(16) Uani d . 1
C C11 0.3106(4) 0.1936(9) 0.6653(5) 0.0307(15) Uani d . 1
C C12 0.3586(4) 0.1880(9) 0.5893(5) 0.0306(15) Uani d . 1
C C13 0.4264(4) 0.1197(10) 0.6003(5) 0.0370(17) Uani d . 1
C C14 0.4465(4) 0.0540(10) 0.6889(6) 0.0384(18) Uani d . 1
C C15 0.4014(4) 0.0525(10) 0.7619(6) 0.0399(18) Uani d . 1
C C16 0.3330(4) 0.1210(9) 0.7511(5) 0.0334(16) Uani d . 1
H H1W1 0.159(4) 0.458(13) 0.498(3) 0.070 Uiso d D 1
H H1W2 0.2219(14) 0.488(13) 0.449(5) 0.070 Uiso d D 1
H H2W1 -0.0974(15) 0.449(11) 0.625(5) 0.050 Uiso d D 1
H H2W2 -0.031(3) 0.387(11) 0.597(3) 0.050 Uiso d D 1
H H2A 0.1013 0.9871 0.4553 0.032 Uiso calc R 1
H H2B 0.1502 1.1320 0.5012 0.032 Uiso calc R 1
H H5 0.3401 0.6578 0.6788 0.046 Uiso calc R 1
H H7 0.3370 0.8119 0.4061 0.049 Uiso calc R 1
H H8 0.2226 0.9197 0.4244 0.039 Uiso calc R 1
H H10A 0.2245 0.3319 0.7808 0.039 Uiso calc R 1
H H10B 0.1813 0.1697 0.7438 0.039 Uiso calc R 1
H H13 0.4579 0.1177 0.5495 0.044 Uiso calc R 1
H H15 0.4160 0.0053 0.8202 0.048 Uiso calc R 1
H H16 0.3019 0.1180 0.8022 0.040 Uiso calc R 1

loop_
_atom_site_aniso_label
_atom_site_aniso_U_11
_atom_site_aniso_U_22
_atom_site_aniso_U_33
_atom_site_aniso_U_12
_atom_site_aniso_U_13
_atom_site_aniso_U_23
Ba1 0.0292(2) 0.0202(2) 0.0182(2) 0.00118(15) 0.00247(15) 0.00091(14)
Cl1 0.0395(10) 0.0477(10) 0.0241(9) -0.0017(8) 0.0003(7) 0.0047(7)
Cl2 0.0320(11) 0.0657(14) 0.0756(16) 0.0111(10) 0.0080(10) 0.0084(12)
Cl3 0.0512(12) 0.0567(12) 0.0340(10) 0.0085(10) 0.0057(9) 0.0122(9)
Cl4 0.0375(12) 0.0778(17) 0.0786(17) 0.0213(11) -0.0072(11) 0.0019(13)
O1W 0.043(3) 0.065(4) 0.031(3) 0.005(3) -0.003(2) 0.000(3)
O2W 0.038(3) 0.037(3) 0.026(2) 0.006(2) -0.003(2) -0.001(2)
O1 0.037(3) 0.026(2) 0.021(2) 0.000(2) 0.007(2) 0.0038(19)
O2 0.037(3) 0.029(2) 0.021(2) 0.003(2) -0.003(2) 0.0038(19)
O3 0.031(3) 0.036(3) 0.026(2) 0.008(2) 0.004(2) 0.006(2)
O4 0.039(3) 0.036(3) 0.030(3) 0.007(2) 0.006(2) 0.004(2)
O5 0.030(3) 0.029(2) 0.032(3) 0.000(2) 0.007(2) 0.000(2)
O6 0.029(3) 0.049(3) 0.028(3) 0.010(2) 0.003(2) -0.001(2)
C1 0.028(3) 0.021(3) 0.021(3) -0.004(3) -0.002(3) -0.003(3)
C2 0.033(4) 0.026(3) 0.021(3) -0.003(3) 0.003(3) 0.006(3)
C3 0.026(3) 0.027(3) 0.028(3) 0.000(3) -0.004(3) -0.001(3)
C4 0.031(4) 0.025(3) 0.025(3) -0.002(3) 0.000(3) 0.000(3)
C5 0.030(4) 0.034(4) 0.050(5) 0.002(3) -0.005(3) 0.005(3)
C6 0.029(4) 0.036(4) 0.051(5) 0.003(3) 0.005(3) -0.012(4)
C7 0.040(4) 0.048(5) 0.035(4) 0.000(4) 0.012(3) -0.004(4)
C8 0.042(4) 0.037(4) 0.020(3) 0.000(3) 0.003(3) 0.000(3)
C9 0.026(3) 0.024(3) 0.027(3) -0.005(3) 0.003(3) -0.007(3)
C10 0.036(4) 0.035(4) 0.027(4) 0.005(3) 0.004(3) -0.001(3)
C11 0.031(4) 0.032(4) 0.030(4) -0.002(3) 0.001(3) 0.000(3)
C12 0.034(4) 0.030(3) 0.027(3) 0.002(3) 0.002(3) 0.002(3)
C13 0.029(4) 0.046(4) 0.036(4) 0.003(3) 0.007(3) -0.001(3)
C14 0.029(4) 0.036(4) 0.050(5) 0.005(3) -0.004(3) -0.010(4)
C15 0.038(4) 0.043(4) 0.038(4) 0.008(3) -0.013(3) -0.003(3)
C16 0.032(4) 0.038(4) 0.029(4) 0.002(3) -0.001(3) -0.001(3)

loop_
_atom_type_symbol
_atom_type_description
_atom_type_scat_dispersion_real
_atom_type_scat_dispersion_imag
_atom_type_scat_source
C C 0.0033 0.0016 'International Tables Vol C Tables 4.2.6.8 and 6.1.1.4'
H H 0.0000 0.0000 'International Tables Vol C Tables 4.2.6.8 and 6.1.1.4'
O O 0.0106 0.0060 'International Tables Vol C Tables 4.2.6.8 and 6.1.1.4'
Cl Cl 0.1484 0.1585 'International Tables Vol C Tables 4.2.6.8 and 6.1.1.4'
Ba Ba -0.3244 2.2819 'International Tables Vol C Tables 4.2.6.8 and 6.1.1.4'

loop_
_geom_angle_atom_site_label_1
_geom_angle_atom_site_label_2
_geom_angle_atom_site_label_3
_geom_angle_site_symmetry_1
_geom_angle_site_symmetry_3
_geom_angle
_geom_angle_publ_flag
O1 Ba1 O1 . 2_546 124.59(11) ?
O1 Ba1 O3 . . 52.42(12) ?
O1 Ba1 O3 2_546 . 152.85(13) ?
O1 Ba1 O4 . . 123.98(13) ?
O1 Ba1 O4 2_546 . 106.04(13) ?
O1 Ba1 O5 . . 149.37(14) ?
O1 Ba1 O5 2_546 . 62.29(12) ?
O1 Ba1 O2W . . 141.88(14) ?
O1 Ba1 O2W . 2_556 69.39(13) ?
O2 Ba1 O1 3_576 2_546 136.83(14) ?
O2 Ba1 O1 3_576 . 72.16(13) ?
O2 Ba1 O3 3_576 . 70.24(13) ?
O2 Ba1 O4 3_576 . 87.71(14) ?
O2 Ba1 O5 3_576 . 125.88(13) ?
O2 Ba1 O2W 3_576 . 75.91(13) ?
O2 Ba1 O2W 3_576 2_556 140.77(14) ?
O4 Ba1 O3 . . 71.66(13) ?
O4 Ba1 O5 . . 44.78(13) ?
O5 Ba1 O1 2_556 . 65.02(13) ?
O5 Ba1 O1 2_556 2_546 70.99(13) ?
O5 Ba1 O2 2_556 3_576 86.38(14) ?
O5 Ba1 O3 2_556 . 117.08(13) ?
O5 Ba1 O3 . . 106.45(12) ?
O5 Ba1 O4 2_556 . 166.80(15) ?
O5 Ba1 O5 2_556 . 133.14(8) ?
O5 Ba1 O2W 2_556 . 92.99(14) ?
O5 Ba1 O2W 2_556 2_556 70.73(15) ?
O2W Ba1 O1 . 2_546 69.36(13) ?
O2W Ba1 O1 2_556 2_546 65.41(13) ?
O2W Ba1 O3 . . 132.07(13) ?
O2W Ba1 O3 2_556 . 91.88(14) ?
O2W Ba1 O4 . . 74.11(15) ?
O2W Ba1 O4 2_556 . 120.38(15) ?
O2W Ba1 O5 . . 68.18(14) ?
O2W Ba1 O5 2_556 . 92.19(14) ?
O2W Ba1 O2W . 2_556 134.73(9) ?
Ba1 O1 Ba1 . 2_556 99.57(13) no
Ba1 O5 Ba1 2_546 . 101.07(15) no
Ba1 O2W Ba1 . 2_546 99.59(15) no
Ba1 O2W H2W1 . . 114(6) no
Ba1 O2W H2W1 2_546 . 121(5) no
Ba1 O2W H2W2 . . 101(6) no
Ba1 O2W H2W2 2_546 . 111(5) no
Cl1 Ba1 Ba1 . 2_556 92.43(3) no
C11 O6 C10 . . 116.8(5) no
O1 Ba1 Ba1 2_546 2_556 84.23(9) no
O1 Ba1 Ba1 . 2_556 40.37(9) no
O1 Ba1 Cl1 . . 84.33(10) no
O1 Ba1 Cl1 2_546 . 103.53(10) no
O1 Ba1 C9 . . 137.48(15) no
O1 Ba1 C9 2_546 . 85.14(15) no
O1 C1 O2 . . 126.3(6) no
O1 C1 C2 . . 118.8(6) no
O2 Ba1 Ba1 3_576 2_556 102.63(9) no
O2 Ba1 Cl1 3_576 . 118.45(11) no
O2 Ba1 C9 3_576 . 108.40(15) no
O2 C1 C2 . . 114.9(5) no
O3 Ba1 Ba1 . 2_556 87.29(9) no
O3 Ba1 Cl1 . . 51.06(9) no
O3 Ba1 C9 . . 86.85(14) no
O3 C2 C1 . . 109.2(5) no
O3 C2 H2A . . 109.8 no
O3 C2 H2B . . 109.8 no
O3 C3 C4 . . 117.0(6) no
O3 C3 C8 . . 125.1(6) no
O4 Ba1 Ba1 . 2_556 152.03(10) no
O4 Ba1 Cl1 . . 60.10(11) no
O4 Ba1 C9 . . 22.23(14) no
O4 C9 Ba1 . . 62.3(3) no
O4 C9 O5 . . 124.2(6) no
O4 C9 C10 . . 122.4(6) no
O5 Ba1 Ba1 . 2_556 131.49(9) no
O5 Ba1 Ba1 2_556 2_556 41.15(10) no
O5 Ba1 Cl1 . . 65.46(10) no
O5 Ba1 Cl1 2_556 . 132.93(11) no
O5 Ba1 C9 2_556 . 155.44(15) no
O5 Ba1 C9 . . 22.94(14) no
O5 C9 Ba1 . . 63.7(3) no
O5 C9 C10 . . 113.4(6) no
O6 C11 C12 . . 116.8(6) no
O6 C11 C16 . . 125.9(6) no
O6 C10 C9 . . 111.1(6) no
O6 C10 H10A . . 109.4 no
O6 C10 H10B . . 109.4 no
O2W Ba1 Ba1 . 2_556 133.42(10) no
O2W Ba1 Ba1 2_556 2_556 40.06(10) no
O2W Ba1 Cl1 . . 129.95(11) no
O2W Ba1 Cl1 2_556 . 65.20(11) no
O2W Ba1 C9 . . 72.65(15) no
O2W Ba1 C9 2_556 . 104.98(15) no
C1 O1 Ba1 . . 115.2(4) no
C1 O1 Ba1 . 2_556 143.0(4) no
C1 O2 Ba1 . 3_576 142.2(4) no
C1 C2 H2A . . 109.8 no
C1 C2 H2B . . 109.8 no
C2 O3 Ba1 . . 110.6(4) no
C3 O3 Ba1 . . 127.1(4) no
C3 O3 C2 . . 117.6(5) no
C3 C4 Cl1 . . 118.9(5) no
C3 C8 C7 . . 121.2(7) no
C3 C8 H8 . . 119.4 no
C4 Cl1 Ba1 . . 101.7(2) no
C4 C5 H5 . . 119.9 no
C5 C4 Cl1 . . 120.0(6) no
C5 C4 C3 . . 121.1(7) no
C5 C6 Cl2 . . 120.7(7) no
C5 C6 C7 . . 120.0(7) no
C6 C5 C4 . . 120.3(7) no
C6 C5 H5 . . 119.9 no
C6 C7 H7 . . 120.2 no
C7 C6 Cl2 . . 119.3(6) no
C7 C8 H8 . . 119.4 no
C8 C3 C4 . . 117.8(6) no
C8 C7 C6 . . 119.5(7) no
C8 C7 H7 . . 120.2 no
C9 Ba1 Ba1 . 2_556 144.25(11) no
C9 Ba1 Cl1 . . 57.31(12) no
C9 O4 Ba1 . . 95.5(4) no
C9 O5 Ba1 . 2_546 129.7(4) no
C9 O5 Ba1 . . 93.3(4) no
C9 C10 H10A . . 109.4 no
C9 C10 H10B . . 109.4 no
C10 C9 Ba1 . . 163.0(4) no
C11 C12 Cl3 . . 119.9(5) no
C11 C16 C15 . . 120.8(7) no
C11 C16 H16 . . 119.6 no
C12 C13 C14 . . 118.3(7) no
C12 C13 H13 . . 120.9 no
C13 C12 C11 . . 121.6(7) no
C13 C12 Cl3 . . 118.5(5) no
C13 C14 Cl4 . . 117.4(6) no
C14 C13 H13 . . 120.9 no
C14 C15 C16 . . 120.3(7) no
C14 C15 H15 . . 119.8 no
C15 C14 C13 . . 121.6(7) no
C15 C14 Cl4 . . 121.0(6) no
C15 C16 H16 . . 119.6 no
C16 C11 C12 . . 117.3(7) no
C16 C15 H15 . . 119.8 no
H2A C2 H2B . . 108.3 no
H10A C10 H10B . . 108.0 no

loop_
_geom_bond_atom_site_label_1
_geom_bond_atom_site_label_2
_geom_bond_site_symmetry_2
_geom_bond_distance
_geom_bond_publ_flag
Ba1 O1 . 2.844(4) yes
Ba1 O1 2_546 2.863(4) yes
Ba1 O2 3_576 2.790(5) yes
Ba1 O3 . 3.050(5) yes
Ba1 O4 . 2.894(5) yes
Ba1 O5 . 2.922(5) yes
Ba1 O5 2_556 2.720(5) yes
Ba1 O2W . 2.845(5) yes
Ba1 O2W 2_556 2.861(5) yes
Cl1 C4 . 1.730(7) ?
Cl2 C6 . 1.734(8) ?
O1 C1 . 1.255(7) ?
O2 C1 . 1.264(8) ?
Ba1 Ba1 2_556 4.3581(8) no
Ba1 Cl1 . 3.541(2) no
Ba1 C9 . 3.254(7) no
Cl3 C12 . 1.732(7) no
Cl4 C14 . 1.755(7) no
O1W H1W1 . 0.85(5) no
O1W H1W2 . 0.85(4) no
O2W Ba1 2_546 2.861(5) no
O2W H2W1 . 0.85(4) no
O2W H2W2 . 0.85(5) no
O1 Ba1 2_556 2.863(4) no
O2 Ba1 3_576 2.790(5) no
O3 C2 . 1.442(8) no
O3 C3 . 1.366(8) no
O4 C9 . 1.236(8) no
O5 Ba1 2_546 2.720(5) no
O5 C9 . 1.270(8) no
O6 C11 . 1.364(9) no
O6 C10 . 1.429(8) no
C1 C2 . 1.512(9) no
C2 H2A . 0.9700 no
C2 H2B . 0.9700 no
C3 C4 . 1.402(9) no
C3 C8 . 1.381(9) no
C4 C5 . 1.370(10) no
C5 C6 . 1.368(11) no
C5 H5 . 0.9300 no
C6 C7 . 1.389(12) no
C7 C8 . 1.384(10) no
C7 H7 . 0.9300 no
C8 H8 . 0.9300 no
C9 C10 . 1.521(9) no
C10 H10A . 0.9700 no
C10 H10B . 0.9700 no
C11 C16 . 1.384(10) no
C11 C12 . 1.403(10) no
C12 C13 . 1.377(10) no
C13 C14 . 1.385(11) no
C13 H13 . 0.9300 no
C14 C15 . 1.336(11) no
C15 C16 . 1.387(10) no
C15 H15 . 0.9300 no
C16 H16 . 0.9300 no

loop_
_geom_hbond_atom_site_label_D
_geom_hbond_atom_site_label_H
_geom_hbond_atom_site_label_A
_geom_hbond_site_symmetry_A
_geom_hbond_distance_DH
_geom_hbond_distance_HA
_geom_hbond_distance_DA
_geom_hbond_angle_DHA
_geom_hbond_publ_flag
O1W H1W1 O4 . 0.85(5) 1.86(6) 2.699(7) 170(4) yes
O1W H1W2 Cl3 . 0.85(4) 2.70(8) 3.296(6) 128(8) yes
O2W H2W1 O1W 3_566 0.85(4) 1.89(3) 2.709(7) 163(8) yes
O2W H2W2 O2 1_545 0.85(5) 2.00(7) 2.824(7) 163(8) yes

loop_
_geom_torsion_atom_site_label_1
_geom_torsion_atom_site_label_2
_geom_torsion_atom_site_label_3
_geom_torsion_atom_site_label_4
_geom_torsion_site_symmetry_1
_geom_torsion_site_symmetry_4
_geom_torsion
_geom_torsion_publ_flag
Ba1 Ba1 Cl1 C4 2_556 . -116.3(2) no
Ba1 Ba1 O2W Ba1 2_556 2_546 -94.65(15) no
Ba1 Ba1 O1 C1 2_556 . -167.1(5) no
Ba1 Ba1 O3 C2 2_556 . -64.0(4) no
Ba1 Ba1 O3 C3 2_556 . 141.1(5) no
Ba1 Ba1 O4 C9 2_556 . 88.1(4) no
Ba1 Ba1 O5 Ba1 2_556 2_546 94.79(14) no
Ba1 Ba1 O5 C9 2_556 . -133.6(3) no
Ba1 Ba1 C9 O4 2_556 . -126.6(4) no
Ba1 Ba1 C9 O5 2_556 . 68.1(4) no
Ba1 Ba1 C9 C10 2_556 . -16.2(16) no
Ba1 Cl1 C4 C5 . . -147.6(5) no
Ba1 Cl1 C4 C3 . . 33.2(6) no
Ba1 O1 C1 O2 . . 126.7(6) no
Ba1 O1 C1 O2 2_556 . -31.8(11) no
Ba1 O1 C1 C2 . . -52.8(7) no
Ba1 O1 C1 C2 2_556 . 148.6(5) no
Ba1 O2 C1 O1 3_576 . -145.9(5) no
Ba1 O2 C1 C2 3_576 . 33.7(9) no
Ba1 O3 C2 C1 . . 36.4(6) no
Ba1 O3 C3 C4 . . -46.0(8) no
Ba1 O3 C3 C8 . . 134.6(6) no
Ba1 O4 C9 O5 . . 16.0(7) no
Ba1 O4 C9 C10 . . -161.0(5) no
Ba1 O5 C9 Ba1 2_546 . 107.4(4) no
Ba1 O5 C9 O4 2_546 . 91.5(7) no
Ba1 O5 C9 O4 . . -15.8(7) no
Ba1 O5 C9 C10 2_546 . -91.2(6) no
Ba1 O5 C9 C10 . . 161.5(5) no
Ba1 C9 C10 O6 . . -103.2(15) no
Cl1 Ba1 O2W Ba1 . 2_546 55.68(18) no
Cl1 Ba1 O1 Ba1 . 2_556 -100.52(12) no
Cl1 Ba1 O1 C1 . . 92.4(4) no
Cl1 Ba1 O3 C2 . . -159.3(4) no
Cl1 Ba1 O3 C3 . . 45.7(4) no
Cl1 Ba1 O4 C9 . . 76.1(4) no
Cl1 Ba1 O5 C9 . . -63.6(4) no
Cl1 Ba1 O5 Ba1 . 2_546 164.83(16) no
Cl1 Ba1 C9 O4 . . -90.3(4) no
Cl1 Ba1 C9 O5 . . 104.5(4) no
Cl1 Ba1 C9 C10 . . 20.2(15) no
C11 O6 C10 C9 . . 168.8(6) no
Cl1 C4 C5 C6 . . -176.9(6) no
Cl2 C6 C7 C8 . . -178.0(6) no
O1 Ba1 Cl1 C4 . . -76.7(2) no
O1 Ba1 Cl1 C4 2_546 . 159.0(2) no
O1 Ba1 O2W Ba1 . 2_546 -155.10(15) no
O1 Ba1 O2W Ba1 2_546 2_546 -34.92(13) no
O1 Ba1 O1 C1 2_546 . -165.1(5) no
O1 Ba1 O3 C2 . . -41.8(4) no
O1 Ba1 O3 C2 2_546 . -135.8(4) no
O1 Ba1 O3 C3 . . 163.3(5) no
O1 Ba1 O3 C3 2_546 . 69.3(6) no
O1 Ba1 O4 C9 . . 134.5(4) no
O1 Ba1 O4 C9 2_546 . -20.5(4) no
O1 Ba1 O5 C9 . . -73.8(4) no
O1 Ba1 O5 Ba1 . 2_546 154.62(18) no
O1 Ba1 O5 Ba1 2_546 2_546 42.81(13) no
O1 Ba1 O5 C9 2_546 . 174.4(4) no
O1 Ba1 C9 O4 . . -61.1(5) no
O1 Ba1 C9 O4 2_546 . 160.3(4) no
O1 Ba1 C9 O5 . . 133.6(3) no
O1 Ba1 C9 O5 2_546 . -5.0(4) no
O1 Ba1 C9 C10 . . 49.3(16) no
O1 Ba1 C9 C10 2_546 . -89.3(15) no
O1 C1 C2 O3 . . 6.8(8) no
O2 Ba1 Cl1 C4 3_576 . -10.6(3) no
O2 Ba1 O2W Ba1 3_576 2_546 171.18(17) no
O2 Ba1 O1 Ba1 3_576 2_556 137.15(17) no
O2 Ba1 O1 C1 3_576 . -29.9(4) no
O2 Ba1 O3 C2 3_576 . 40.4(4) no
O2 Ba1 O3 C3 3_576 . -114.5(5) no
O2 Ba1 O4 C9 3_576 . -158.9(4) no
O2 Ba1 O5 Ba1 3_576 2_546 -86.74(18) no
O2 Ba1 O5 C9 3_576 . 44.8(4) no
O2 Ba1 C9 O4 3_576 . 22.3(4) no
O2 Ba1 C9 O5 3_576 . -143.0(4) no
O2 Ba1 C9 C10 3_576 . 132.7(15) no
O2 C1 C2 O3 . . -172.9(5) no
O3 Ba1 Cl1 C4 . . -31.8(2) no
O3 Ba1 O2W Ba1 . 2_546 125.30(15) no
O3 Ba1 O1 Ba1 . 2_556 -144.4(2) no
O3 Ba1 O1 C1 . . 48.5(4) no
O3 Ba1 O4 C9 . . 131.2(4) no
O3 Ba1 O5 Ba1 . 2_546 -163.94(13) no
O3 Ba1 O5 C9 . . -32.4(4) no
O3 Ba1 C9 O4 . . -45.7(4) no
O3 Ba1 C9 O5 . . 149.0(4) no
O3 Ba1 C9 C10 . . 64.8(15) no
O3 C3 C4 Cl1 . . -2.4(8) no
O3 C3 C4 C5 . . 178.4(6) no
O3 C3 C8 C7 . . -179.9(7) no
O4 Ba1 Cl1 C4 . . 58.1(2) no
O4 Ba1 O2W Ba1 . 2_546 79.54(15) no
O4 Ba1 O1 Ba1 . 2_556 -148.38(14) no
O4 Ba1 O1 C1 . . 44.5(5) no
O4 Ba1 O3 C2 . . 134.7(4) no
O4 Ba1 O3 C3 . . -20.2(5) no
O4 Ba1 O5 Ba1 . 2_546 -123.7(2) no
O4 Ba1 O5 C9 . . 7.9(3) no
O4 Ba1 C9 O5 . . -165.2(6) no
O4 Ba1 C9 C10 . . 110.5(16) no
O4 C9 C10 O6 . . -2.3(9) no
O5 Ba1 Cl1 C4 2_556 . -124.5(3) no
O5 Ba1 Cl1 C4 . . 108.5(2) no
O5 Ba1 O2W Ba1 2_556 2_546 -103.31(16) no
O5 Ba1 O2W Ba1 . 2_546 32.47(13) no
O5 Ba1 O1 Ba1 . 2_556 -91.2(2) no
O5 Ba1 O1 Ba1 2_556 2_556 42.74(14) no
O5 Ba1 O1 C1 2_556 . -124.3(5) no
O5 Ba1 O1 C1 . . 101.7(5) no
O5 Ba1 O3 C3 2_556 . 170.5(5) no
O5 Ba1 O3 C2 2_556 . -34.6(4) no
O5 Ba1 O3 C2 . . 163.3(4) no
O5 Ba1 O3 C3 . . 8.4(5) no
O5 Ba1 O4 C9 2_556 . -95.5(7) no
O5 Ba1 O4 C9 . . -8.1(4) no
O5 Ba1 O5 Ba1 2_556 2_546 38.08(19) no
O5 Ba1 O5 C9 2_556 . 169.6(4) no
O5 Ba1 C9 O4 2_556 . 146.9(4) no
O5 Ba1 C9 O4 . . 165.2(6) no
O5 Ba1 C9 O5 2_556 . -18.4(7) no
O5 Ba1 C9 C10 2_556 . -102.7(15) no
O5 Ba1 C9 C10 . . -84.3(15) no
O5 C9 C10 O6 . . -179.7(5) no
O6 C11 C12 C13 . . 178.1(7) no
O6 C11 C12 Cl3 . . -2.1(9) no
O6 C11 C16 C15 . . -178.1(7) no
O2W Ba1 Cl1 C4 . . 84.8(3) no
O2W Ba1 Cl1 C4 2_556 . -146.6(3) no
O2W Ba1 O2W Ba1 2_556 2_546 -37.7(2) no
O2W Ba1 O1 Ba1 . 2_556 102.7(2) no
O2W Ba1 O1 Ba1 2_556 2_556 -34.92(14) no
O2W Ba1 O1 C1 . . -64.4(5) no
O2W Ba1 O1 C1 2_556 . 158.0(5) no
O2W Ba1 O3 C2 . . 88.1(4) no
O2W Ba1 O3 C2 2_556 . -103.8(4) no
O2W Ba1 O3 C3 . . -66.8(5) no
O2W Ba1 O3 C3 2_556 . 101.3(5) no
O2W Ba1 O4 C9 . . -82.9(4) no
O2W Ba1 O4 C9 2_556 . 50.0(4) no
O2W Ba1 O5 Ba1 . 2_546 -34.57(14) no
O2W Ba1 O5 Ba1 2_556 2_546 103.45(16) no
O2W Ba1 O5 C9 . . 97.0(4) no
O2W Ba1 O5 C9 2_556 . -125.0(4) no
O2W Ba1 C9 O4 . . 90.4(4) no
O2W Ba1 C9 O4 2_556 . -136.8(4) no
O2W Ba1 C9 O5 . . -74.9(4) no
O2W Ba1 C9 O5 2_556 . 57.9(4) no
O2W Ba1 C9 C10 . . -159.1(15) no
O2W Ba1 C9 C10 2_556 . -26.3(15) no
C2 O3 C3 C4 . . 160.6(6) no
C2 O3 C3 C8 . . -18.7(9) no
C3 O3 C2 C1 . . -166.0(5) no
C3 C4 C5 C6 . . 2.3(11) no
C4 C3 C8 C7 . . 0.7(10) no
C4 C5 C6 Cl2 . . 176.6(6) no
C4 C5 C6 C7 . . -0.9(12) no
C5 C6 C7 C8 . . -0.5(12) no
C6 C7 C8 C3 . . 0.6(12) no
C8 C3 C4 Cl1 . . 177.0(5) no
C8 C3 C4 C5 . . -2.1(10) no
C9 Ba1 Cl1 C4 . . 84.0(3) no
C9 Ba1 O2W Ba1 . 2_546 56.38(16) no
C9 Ba1 O1 Ba1 . 2_556 -124.83(19) no
C9 Ba1 O1 C1 . . 68.1(5) no
C9 Ba1 O3 C2 . . 151.3(4) no
C9 Ba1 O3 C3 . . -3.6(5) no
C9 Ba1 O5 Ba1 . 2_546 -131.6(4) no
C10 O6 C11 C12 . . -176.3(6) no
C10 O6 C11 C16 . . 4.5(10) no
C11 C12 C13 C14 . . 0.6(11) no
C12 C13 C14 Cl4 . . -178.9(6) no
C12 C13 C14 C15 . . 1.5(12) no
C12 C11 C16 C15 . . 2.7(11) no
Cl3 C12 C13 C14 . . -179.2(6) no
C13 C14 C15 C16 . . -1.4(12) no
Cl4 C14 C15 C16 . . 179.0(6) no
C14 C15 C16 C11 . . -0.8(12) no
C16 C11 C12 C13 . . -2.7(11) no
C16 C11 C12 Cl3 . . 177.2(6) no
